data_7061652
loop_
_publ_author_name
'Zhang, Qi'
'He, Chunlin'
'Pang, Siping'

_publ_section_title
;
 Synthesis of heterocyclic (triazole, furoxan, furazan) fused pyridazine
 di-N-oxides via hypervalent iodine oxidation
;
_journal_issue 30
_journal_name_full 'New Journal of Chemistry'
_journal_page_first 14324
_journal_page_last 14327
_journal_paper_doi 10.1039/D2NJ02908A
_journal_volume 46
_journal_year 2022
_chemical_formula_moiety 'C50 H28 N4 O8 S2 Zn2, 1.5[C3H7NO]'
_chemical_formula_sum 'C54.5 H38.5 N5.5 O9.5 S2 Zn2'
_chemical_formula_weight 1117.27
_space_group_crystal_system triclinic
_space_group_IT_number 2
_space_group_name_Hall '-P 1'
_space_group_name_H-M_alt 'P -1'
_atom_sites_solution_hydrogens geom
_atom_sites_solution_primary iterative
_audit_creation_date 2022-01-18
_audit_creation_method
;
Olex2 1.3
(compiled 2020.11.12 svn.r5f609507 for OlexSys, GUI svn.r6408)
;
_audit_update_record
;
2022-05-30 deposited with the CCDC.	2022-07-11 downloaded from the CCDC.
;
_cell_angle_alpha 86.509(17)
_cell_angle_beta 84.409(18)
_cell_angle_gamma 78.61(2)
_cell_formula_units_Z 2
_cell_length_a 10.385(11)
_cell_length_b 15.693(15)
_cell_length_c 19.459(17)
_cell_measurement_reflns_used 9461
_cell_measurement_temperature 173(2)
_cell_measurement_theta_max 27.629
_cell_measurement_theta_min 2.802
_cell_volume 3091(5)
_computing_cell_refinement 'SAINT v8.37A (Bruker, 2015)'
_computing_data_reduction 'SAINT v8.37A (Bruker, 2015)'
_computing_molecular_graphics 'Olex2 1.3 (Dolomanov et al., 2009)'
_computing_publication_material 'Olex2 1.3 (Dolomanov et al., 2009)'
_computing_structure_refinement 'XL  (Sheldrick, 2008)'
_computing_structure_solution 'olex2.solve 1.3 (Bourhis et al., 2015)'
_diffrn_ambient_temperature 173.15
_diffrn_measured_fraction_theta_full 0.981
_diffrn_measured_fraction_theta_max 0.981
_diffrn_measurement_device_type 'Bruker APEX-II CCD'
_diffrn_radiation_type MoK\a
_diffrn_radiation_wavelength 0.71073
_diffrn_reflns_av_R_equivalents 0.0457
_diffrn_reflns_av_unetI/netI 0.0716
_diffrn_reflns_Laue_measured_fraction_full 0.981
_diffrn_reflns_Laue_measured_fraction_max 0.981
_diffrn_reflns_limit_h_max 12
_diffrn_reflns_limit_h_min -12
_diffrn_reflns_limit_k_max 18
_diffrn_reflns_limit_k_min -18
_diffrn_reflns_limit_l_max 22
_diffrn_reflns_limit_l_min -23
_diffrn_reflns_number 27617
_diffrn_reflns_point_group_measured_fraction_full 0.981
_diffrn_reflns_point_group_measured_fraction_max 0.981
_diffrn_reflns_theta_full 25.000
_diffrn_reflns_theta_max 25.000
_diffrn_reflns_theta_min 2.780
_diffrn_source_current 30.0
_diffrn_source_power 1.5
_diffrn_source_voltage 50.0
_exptl_absorpt_coefficient_mu 0.896
_exptl_absorpt_correction_T_max 0.7456
_exptl_absorpt_correction_T_min 0.6208
_exptl_absorpt_correction_type multi-scan
_exptl_absorpt_process_details
;
SADABS-2016/2 (Bruker,2016/2) was used for absorption correction.
wR2(int) was 0.1052 before and 0.0801 after correction.
The Ratio of minimum to maximum transmission is 0.8326.
The \l/2 correction factor is Not present.
;
_exptl_crystal_colour 'clear light yellow'
_exptl_crystal_colour_lustre clear
_exptl_crystal_colour_modifier light
_exptl_crystal_colour_primary yellow
_exptl_crystal_density_diffrn 1.200
_exptl_crystal_description needle
_exptl_crystal_F_000 1144
_exptl_crystal_size_max 0.45
_exptl_crystal_size_mid 0.11
_exptl_crystal_size_min 0.11
_refine_diff_density_max 1.335
_refine_diff_density_min -0.778
_refine_diff_density_rms 0.095
_refine_ls_extinction_method none
_refine_ls_goodness_of_fit_ref 1.086
_refine_ls_hydrogen_treatment constr
_refine_ls_matrix_type full
_refine_ls_number_parameters 645
_refine_ls_number_reflns 10684
_refine_ls_number_restraints 87
_refine_ls_restrained_S_all 1.090
_refine_ls_R_factor_all 0.0941
_refine_ls_R_factor_gt 0.0633
_refine_ls_shift/su_max 0.002
_refine_ls_shift/su_mean 0.000
_refine_ls_structure_factor_coef Fsqd
_refine_ls_weighting_details 'w=1/[\s^2^(Fo^2^)+(0.0971P)^2^+0.6929P] where P=(Fo^2^+2Fc^2^)/3'
_refine_ls_weighting_scheme calc
_refine_ls_wR_factor_gt 0.1681
_refine_ls_wR_factor_ref 0.1789
_reflns_Friedel_coverage 0.000
_reflns_number_gt 6910
_reflns_number_total 10684
_reflns_threshold_expression 'I > 2\s(I)'
_cod_data_source_file d2nj02908a2.cif
_cod_data_source_block a
_cod_depositor_comments 'Adding full bibliography for 7061650--7061656.cif.'
_cod_original_formula_sum 'C54.50 H38.50 N5.50 O9.50 S2 Zn2'
_cod_database_code 7061652
_shelx_shelxl_version_number 2018/3
_shelx_space_group_comment
;
The symmetry employed for this shelxl refinement is uniquely defined
by the following loop, which should always be used as a source of
symmetry information in preference to the above space-group names.
They are only intended as comments.
;
_shelx_estimated_absorpt_t_max 0.908
_shelx_estimated_absorpt_t_min 0.689
_olex2_refinement_description
;
1. Fixed Uiso
 At 1.2 times of:
  All C(H) groups
2. Restrained distances
 C11B-C9
 1.38 with sigma of 0.002
 C11A-C9
 1.38 with sigma of 0.002
 N3-C53 \\sim C51-C53 \\sim C51-C40 \\sim C8B-C40 \\sim C8B-C39 \\sim N3-C39
 with sigma of 0.001
 N3-C53 \\sim C51-C40 \\sim N3-C39 \\sim C51-C53 \\sim C8B-C39 \\sim C8B-C40
 with sigma of 0.001
 N2-C12B \\sim C12B-C11B \\sim C9-C11B \\sim C9-C10A \\sim C13A-C10A \\sim
N2-C13A
 with sigma of 0.001
 C12A-C11A \\sim C9-C11A \\sim C9-C10B \\sim C13B-C10B \\sim N2-C13B \\sim
N2-C12A
 with sigma of 0.001
3. Restrained planarity
 C41, C42, C40, C52, C38, N3
 with sigma of 0.001
 C53, C51, C8B, C39
 with sigma of 0.001
 C12B, C11B, N2, C13A, C10A, C9
 with sigma of 0.001
 C12A, C11A, N2, C9, C10B, C13B
 with sigma of 0.001
4. Uiso/Uaniso restraints and constraints
N1: within 3.8A with sigma of 0.001 and sigma for terminal atoms of 0.002
within 3.8A
Uanis(C10A) \\sim Ueq, Uanis(C10B) \\sim Ueq, Uanis(C13A) \\sim Ueq,
Uanis(C13B) \\sim Ueq: with sigma of 0.01 and sigma for terminal atoms of 0.02
Uanis(N1) \\sim Ueq: with sigma of 0.001 and sigma for terminal atoms of 0.002
Uanis(C10A) = Uanis(C10B)
Uanis(C11A) = Uanis(C11B)
Uanis(C13A) = Uanis(C13B)
Uanis(C12A) = Uanis(C12B)
5. Others
 Sof(C38)=Sof(H38)=Sof(C52)=Sof(H52)=Sof(C8B)=Sof(H8B)=Sof(C39)=Sof(H39)=1-
 FVAR(1)
 Sof(C53)=Sof(H53)=Sof(C41)=Sof(H41)=Sof(C51)=Sof(H51)=Sof(C42)=Sof(H42)=FVAR(1)
 Sof(C11B)=Sof(H11B)=Sof(C12B)=Sof(H12B)=Sof(C10B)=Sof(H10B)=Sof(C13B)=
 Sof(H13B)=1-FVAR(2)
 Sof(C12A)=Sof(H12A)=Sof(C11A)=Sof(H11A)=Sof(C13A)=Sof(H13A)=Sof(C10A)=
 Sof(H10A)=FVAR(2)
6.a Aromatic/amide H refined with riding coordinates:
 C17(H17), C23(H23), C45(H45), C33(H33), C6(H6), C29(H29), C16(H16), C46(H46),
 C31(H31), C5(H5), C19(H19), C44(H44), C22(H22), C47(H47), C28(H28), C35(H35),
 C34(H34), C21(H21), C11B(H11B), C12B(H12B), C4(H4), C7(H7), C10B(H10B),
 C13B(H13B), C38(H38), C52(H52), C8B(H8B), C39(H39), C53(H53), C41(H41),
 C51(H51), C42(H42), C12A(H12A), C11A(H11A), C13A(H13A), C10A(H10A)
;
_smtbx_masks_void_probe_radius 1.2
_smtbx_masks_void_truncation_radius 1.2
_olex2_submission_special_instructions 'No special instructions were received'

loop_
_space_group_symop_operation_xyz
'x, y, z'
'-x, -y, -z'

loop_
_atom_site_label
_atom_site_type_symbol
_atom_site_fract_x
_atom_site_fract_y
_atom_site_fract_z
_atom_site_U_iso_or_equiv
_atom_site_adp_type
_atom_site_occupancy
_atom_site_site_symmetry_order
_atom_site_calc_flag
_atom_site_refinement_flags_posn
_atom_site_refinement_flags_adp
_atom_site_refinement_flags_occupancy
_atom_site_disorder_assembly
_atom_site_disorder_group
Zn2 Zn 0.38340(4) 0.95873(3) 0.50060(2) 0.02210(15) Uani 1 1 d . . . . .
Zn1 Zn 1.11539(4) 0.54171(3) 1.00206(2) 0.02288(16) Uani 1 1 d . . . . .
S2 S -0.50611(18) 0.37899(13) 0.54022(15) 0.1216(10) Uani 1 1 d . . . . .
S1 S 1.98988(17) 1.12319(13) 1.02813(17) 0.1338(11) Uani 1 1 d . . . . .
O8 O 0.5147(3) 0.8720(2) 0.55315(16) 0.0445(8) Uani 1 1 d . . . . .
O7 O 0.6907(3) 0.9325(2) 0.55468(16) 0.0421(8) Uani 1 1 d . . . . .
O6 O 0.8602(3) 0.5359(2) 0.91113(15) 0.0480(9) Uani 1 1 d . . . . .
O5 O 1.0347(3) 0.5948(2) 0.91415(16) 0.0488(9) Uani 1 1 d . . . . .
O2 O 1.0344(3) 0.3796(2) 0.94327(16) 0.0459(8) Uani 1 1 d . . . . .
O4 O 1.5103(3) 0.0841(2) 0.58844(15) 0.0490(9) Uani 1 1 d . . . . .
O1 O 1.2095(3) 0.4409(2) 0.94462(16) 0.0436(8) Uani 1 1 d . . . . .
O3 O 1.3327(3) 0.0248(2) 0.58864(15) 0.0473(9) Uani 1 1 d . . . . .
N2 N 1.2578(3) 0.61227(19) 1.00227(14) 0.0324(9) Uani 1 1 d D . . . .
N3 N 0.2409(3) 0.8878(2) 0.50053(16) 0.0327(9) Uani 1 1 d D . . . .
C26 C 0.9346(5) 0.5867(3) 0.8879(2) 0.0344(10) Uani 1 1 d . . . . .
C37 C 0.6238(5) 0.8754(3) 0.5732(2) 0.0357(11) Uani 1 1 d . . . . .
C24 C 1.3411(4) 0.1194(3) 0.6769(2) 0.0361(11) Uani 1 1 d . . . . .
C25 C 1.4006(5) 0.0724(3) 0.6129(2) 0.0372(11) Uani 1 1 d . . . . .
N4 N -0.3361(5) 0.5009(3) 0.5200(3) 0.0861(19) Uani 1 1 d . . . . .
C43 C -0.0466(4) 0.7288(3) 0.4919(3) 0.0417(12) Uani 1 1 d . . . . .
C17 C 1.1628(5) 0.2652(3) 0.8469(2) 0.0420(12) Uani 1 1 d . . . . .
H17 H 1.078745 0.258163 0.867684 0.050 Uiso 1 1 calc R U . . .
C23 C 1.4046(4) 0.1734(3) 0.7041(2) 0.0422(12) Uani 1 1 d . . . . .
H23 H 1.490377 0.178198 0.684444 0.051 Uiso 1 1 calc R U . . .
C15 C 1.2224(4) 0.3250(3) 0.8708(2) 0.0355(11) Uani 1 1 d . . . . .
C32 C 0.8318(5) 0.7525(3) 0.7110(2) 0.0429(12) Uani 1 1 d . . . . .
C9 C 1.4496(4) 0.7171(3) 0.9978(2) 0.0488(14) Uani 1 1 d D . . . .
C40 C 0.0540(4) 0.7829(3) 0.49466(19) 0.0422(12) Uani 1 1 d D . . . .
C8 C 1.5489(5) 0.7712(3) 0.9947(3) 0.0536(15) Uani 1 1 d . . . . .
C18 C 1.2229(5) 0.2124(3) 0.7912(2) 0.0428(12) Uani 1 1 d . . . . .
C45 C -0.1580(5) 0.7586(3) 0.4584(3) 0.0510(14) Uani 1 1 d . . . . .
H45 H -0.168418 0.814148 0.435041 0.061 Uiso 1 1 calc R U . . .
C36 C 0.6771(5) 0.8062(3) 0.6261(2) 0.0424(12) Uani 1 1 d . . . . .
C33 C 0.7897(5) 0.8099(3) 0.6553(2) 0.0459(12) Uani 1 1 d . . . . .
H33 H 0.840783 0.851753 0.637864 0.055 Uiso 1 1 calc R U . . .
C30 C 0.7558(5) 0.6876(3) 0.7340(2) 0.0450(12) Uani 1 1 d . . . . .
C6 C 1.6712(5) 0.7447(3) 0.9617(3) 0.0528(14) Uani 1 1 d . . . . .
H6 H 1.689682 0.691863 0.938104 0.063 Uiso 1 1 calc R U . . .
C14 C 1.1503(4) 0.3868(3) 0.9235(2) 0.0329(10) Uani 1 1 d . . . . .
C48 C -0.2402(5) 0.6287(4) 0.4905(3) 0.0524(14) Uani 1 1 d . . . . .
C29 C 0.7943(5) 0.6342(3) 0.7919(2) 0.0476(13) Uani 1 1 d . . . . .
H29 H 0.743354 0.592184 0.808887 0.057 Uiso 1 1 calc R U . . .
C20 C 1.3486(4) 0.2237(3) 0.7613(2) 0.0442(12) Uani 1 1 d . . . . .
C27 C 0.9001(5) 0.6403(3) 0.8240(2) 0.0427(12) Uani 1 1 d . . . . .
C16 C 1.3507(5) 0.3329(4) 0.8432(3) 0.0570(15) Uani 1 1 d . . . . .
H16 H 1.394655 0.372561 0.862021 0.068 Uiso 1 1 calc R U . . .
C49 C -0.3458(5) 0.5783(4) 0.4929(3) 0.0545(15) Uani 1 1 d . . . . .
C46 C -0.2546(5) 0.7111(4) 0.4576(3) 0.0596(16) Uani 1 1 d . . . . .
H46 H -0.331395 0.734040 0.434580 0.072 Uiso 1 1 calc R U . . .
C31 C 0.9450(6) 0.7567(4) 0.7436(3) 0.0626(17) Uani 1 1 d . . . . .
H31 H 0.998935 0.797136 0.727007 0.075 Uiso 1 1 calc R U . . .
C5 C 1.7686(5) 0.7933(4) 0.9619(3) 0.0610(16) Uani 1 1 d . . . . .
H5 H 1.853302 0.772564 0.939226 0.073 Uiso 1 1 calc R U . . .
C50 C -0.4537(5) 0.4735(4) 0.5151(3) 0.0635(17) Uani 1 1 d . . . . .
C19 C 1.4109(5) 0.2843(4) 0.7901(3) 0.0630(17) Uani 1 1 d . . . . .
H19 H 1.496730 0.290681 0.771637 0.076 Uiso 1 1 calc R U . . .
N1 N 1.8272(6) 1.0018(4) 1.0209(3) 0.0884(17) Uani 1 1 d . U . . .
C44 C -0.0335(6) 0.6472(4) 0.5246(4) 0.079(2) Uani 1 1 d . . . . .
H44 H 0.044223 0.623860 0.546702 0.095 Uiso 1 1 calc R U . . .
C22 C 1.2174(5) 0.1074(3) 0.7080(2) 0.0517(14) Uani 1 1 d . . . . .
H22 H 1.173443 0.067496 0.689484 0.062 Uiso 1 1 calc R U . . .
C47 C -0.1319(6) 0.5989(4) 0.5255(4) 0.080(2) Uani 1 1 d . . . . .
H47 H -0.123606 0.544629 0.550724 0.096 Uiso 1 1 calc R U . . .
C28 C 0.9771(5) 0.7023(4) 0.7995(3) 0.0599(16) Uani 1 1 d . . . . .
H28 H 1.052532 0.706261 0.822149 0.072 Uiso 1 1 calc R U . . .
C3 C 1.7450(5) 0.8714(4) 0.9945(4) 0.0637(17) Uani 1 1 d . . . . .
C35 C 0.6062(6) 0.7414(4) 0.6481(3) 0.0606(16) Uani 1 1 d . . . . .
H35 H 0.529544 0.738222 0.626164 0.073 Uiso 1 1 calc R U . . .
C34 C 0.6436(6) 0.6827(4) 0.7001(3) 0.0684(18) Uani 1 1 d . . . . .
H34 H 0.594430 0.638512 0.713595 0.082 Uiso 1 1 calc R U . . .
C2 C 1.8490(5) 0.9211(3) 0.9952(4) 0.0695(19) Uani 1 1 d . . . . .
C21 C 1.1610(5) 0.1518(4) 0.7635(3) 0.0589(16) Uani 1 1 d . . . . .
H21 H 1.078235 0.142147 0.784291 0.071 Uiso 1 1 calc R U . . .
C11B C 1.3182(4) 0.7480(5) 1.0158(2) 0.050(3) Uani 0.495(5) 1 d D . P A 1
H11B H 1.291713 0.807313 1.027097 0.060 Uiso 0.495(5) 1 calc R U P A 1
C12B C 1.2227(8) 0.6982(2) 1.0183(2) 0.040(2) Uani 0.495(5) 1 d D . P A 1
H12B H 1.133161 0.723089 1.031138 0.048 Uiso 0.495(5) 1 calc R U P A 1
C4 C 1.6222(6) 0.8984(4) 1.0282(4) 0.097(3) Uani 1 1 d . . . . .
H4 H 1.604549 0.950897 1.052258 0.116 Uiso 1 1 calc R U . . .
C1 C 1.9485(5) 1.0273(4) 1.0120(4) 0.086(2) Uani 1 1 d . . . . .
C7 C 1.5249(6) 0.8508(4) 1.0278(5) 0.105(3) Uani 1 1 d . . . . .
H7 H 1.440048 0.871930 1.050117 0.125 Uiso 1 1 calc R U . . .
C10B C 1.4591(9) 0.6533(3) 0.9512(4) 0.076(3) Uani 0.495(5) 1 d D U P A 2
H10B H 1.531328 0.644135 0.916805 0.092 Uiso 0.495(5) 1 calc R U P A 2
C13B C 1.3647(5) 0.6025(6) 0.9540(3) 0.060(3) Uani 0.495(5) 1 d D U P A 2
H13B H 1.373860 0.558928 0.921090 0.072 Uiso 0.495(5) 1 calc R U P A 2
C38 C 0.2733(11) 0.8037(8) 0.5006(3) 0.054(4) Uani 0.456(8) 1 d . . P B 2
H38 H 0.363700 0.777804 0.502817 0.064 Uiso 0.456(8) 1 calc R U P B 2
C52 C 0.1848(12) 0.7496(8) 0.4978(3) 0.062(4) Uani 0.456(8) 1 d . . P B 2
H52 H 0.215297 0.688343 0.498096 0.074 Uiso 0.456(8) 1 calc R U P B 2
C8B C 0.0770(8) 0.8396(5) 0.4426(4) 0.058(4) Uani 0.456(8) 1 d D . P B 1
H8B H 0.029366 0.844972 0.402812 0.070 Uiso 0.456(8) 1 calc R U P B 1
C39 C 0.1678(7) 0.8887(6) 0.4472(4) 0.050(3) Uani 0.456(8) 1 d D . P B 1
H39 H 0.181597 0.927740 0.409114 0.060 Uiso 0.456(8) 1 calc R U P B 1
C53 C 0.2233(8) 0.8250(5) 0.5485(4) 0.085(5) Uani 0.544(8) 1 d D . P B 1
H53 H 0.277042 0.815813 0.586105 0.102 Uiso 0.544(8) 1 calc R U P B 1
C41 C 0.1123(9) 0.9211(7) 0.4974(2) 0.068(4) Uani 0.544(8) 1 d . . P B 2
H41 H 0.085391 0.982572 0.497250 0.082 Uiso 0.544(8) 1 calc R U P B 2
C51 C 0.1336(8) 0.7745(6) 0.5460(4) 0.085(5) Uani 0.544(8) 1 d D . P B 1
H51 H 0.126170 0.731437 0.581896 0.102 Uiso 0.544(8) 1 calc R U P B 1
C42 C 0.0206(9) 0.8744(6) 0.4946(2) 0.072(4) Uani 0.544(8) 1 d . . P B 2
H42 H -0.068765 0.902660 0.492463 0.086 Uiso 0.544(8) 1 calc R U P B 2
C12A C 1.2507(6) 0.6765(3) 1.0482(2) 0.040(2) Uani 0.505(5) 1 d D . P A 2
H12A H 1.178415 0.685601 1.082512 0.048 Uiso 0.505(5) 1 calc R U P A 2
C11A C 1.3435(4) 0.7282(4) 1.0466(3) 0.050(3) Uani 0.505(5) 1 d D . P A 2
H11A H 1.334292 0.771799 1.079516 0.060 Uiso 0.505(5) 1 calc R U P A 2
C13A C 1.3881(4) 0.5783(6) 0.9840(3) 0.060(3) Uani 0.505(5) 1 d D U P A 1
H13A H 1.414573 0.518995 0.972664 0.072 Uiso 0.505(5) 1 calc R U P A 1
C10A C 1.4798(10) 0.6308(3) 0.9822(3) 0.076(3) Uani 0.505(5) 1 d D U P A 1
H10A H 1.569328 0.605980 0.969410 0.092 Uiso 0.505(5) 1 calc R U P A 1

loop_
_atom_site_aniso_label
_atom_site_aniso_U_11
_atom_site_aniso_U_22
_atom_site_aniso_U_33
_atom_site_aniso_U_23
_atom_site_aniso_U_13
_atom_site_aniso_U_12
Zn2 0.0239(3) 0.0226(3) 0.0222(3) -0.00026(19) -0.0042(2) -0.0094(2)
Zn1 0.0234(3) 0.0231(3) 0.0243(3) -0.0027(2) -0.0029(2) -0.0088(2)
S2 0.0696(12) 0.0690(13) 0.247(3) 0.0710(15) -0.0822(15) -0.0538(11)
S1 0.0486(10) 0.0692(13) 0.294(3) -0.0712(17) 0.0195(14) -0.0342(10)
O8 0.0388(19) 0.043(2) 0.052(2) 0.0161(16) -0.0235(16) -0.0051(16)
O7 0.0440(19) 0.0337(19) 0.0471(19) 0.0166(15) -0.0134(15) -0.0047(16)
O6 0.059(2) 0.048(2) 0.0362(18) 0.0130(16) -0.0186(16) -0.0070(18)
O5 0.050(2) 0.059(2) 0.0385(19) 0.0154(16) -0.0147(16) -0.0107(18)
O2 0.042(2) 0.045(2) 0.050(2) -0.0186(16) 0.0096(16) -0.0081(16)
O4 0.054(2) 0.063(2) 0.0317(18) -0.0186(16) 0.0054(17) -0.0156(18)
O1 0.0454(19) 0.037(2) 0.051(2) -0.0195(16) 0.0015(16) -0.0127(16)
O3 0.057(2) 0.053(2) 0.0331(17) -0.0157(16) 0.0028(16) -0.0136(18)
N2 0.028(2) 0.026(2) 0.046(2) -0.0031(17) -0.0005(17) -0.0131(16)
N3 0.033(2) 0.028(2) 0.042(2) 0.0027(17) -0.0083(17) -0.0147(17)
C26 0.040(3) 0.030(3) 0.032(2) 0.002(2) -0.005(2) -0.004(2)
C37 0.038(3) 0.036(3) 0.028(2) 0.006(2) -0.006(2) 0.003(2)
C24 0.046(3) 0.033(3) 0.030(2) -0.012(2) 0.005(2) -0.009(2)
C25 0.046(3) 0.036(3) 0.029(2) -0.001(2) -0.007(2) -0.006(2)
N4 0.046(3) 0.061(4) 0.165(6) 0.030(4) -0.043(3) -0.036(3)
C43 0.031(3) 0.033(3) 0.066(3) -0.004(2) -0.005(2) -0.016(2)
C17 0.040(3) 0.045(3) 0.042(3) -0.019(2) 0.013(2) -0.012(2)
C23 0.037(3) 0.051(3) 0.039(3) -0.019(2) 0.009(2) -0.008(2)
C15 0.032(2) 0.039(3) 0.035(2) -0.013(2) 0.003(2) -0.006(2)
C32 0.037(3) 0.050(3) 0.043(3) 0.013(2) -0.009(2) -0.015(2)
C9 0.026(3) 0.040(3) 0.085(4) -0.019(3) -0.002(3) -0.013(2)
C40 0.034(3) 0.036(3) 0.062(3) 0.001(2) -0.007(2) -0.017(2)
C8 0.035(3) 0.031(3) 0.101(4) -0.015(3) -0.003(3) -0.020(2)
C18 0.042(3) 0.044(3) 0.043(3) -0.018(2) 0.007(2) -0.012(2)
C45 0.041(3) 0.043(3) 0.076(4) 0.014(3) -0.016(3) -0.025(3)
C36 0.049(3) 0.039(3) 0.039(3) 0.010(2) -0.010(2) -0.007(2)
C33 0.046(3) 0.042(3) 0.050(3) 0.018(2) -0.016(2) -0.009(2)
C30 0.041(3) 0.040(3) 0.054(3) 0.020(2) -0.018(2) -0.007(2)
C6 0.043(3) 0.035(3) 0.086(4) -0.013(3) 0.003(3) -0.022(2)
C14 0.035(3) 0.030(3) 0.032(2) -0.0044(19) 0.004(2) -0.005(2)
C48 0.036(3) 0.045(3) 0.083(4) 0.003(3) -0.012(3) -0.021(3)
C29 0.058(3) 0.040(3) 0.047(3) 0.014(2) -0.015(3) -0.016(3)
C20 0.036(3) 0.054(3) 0.045(3) -0.024(2) 0.008(2) -0.013(2)
C27 0.040(3) 0.048(3) 0.039(3) 0.006(2) -0.013(2) -0.006(2)
C16 0.044(3) 0.069(4) 0.062(3) -0.042(3) 0.016(3) -0.018(3)
C49 0.041(3) 0.043(4) 0.090(4) 0.007(3) -0.020(3) -0.030(3)
C46 0.047(3) 0.052(4) 0.089(4) 0.017(3) -0.030(3) -0.027(3)
C31 0.065(4) 0.068(4) 0.065(4) 0.038(3) -0.034(3) -0.038(3)
C5 0.037(3) 0.053(4) 0.097(5) -0.018(3) 0.011(3) -0.024(3)
C50 0.047(3) 0.046(4) 0.109(5) 0.015(3) -0.030(3) -0.029(3)
C19 0.041(3) 0.076(4) 0.080(4) -0.047(3) 0.019(3) -0.030(3)
N1 0.0849(19) 0.0870(19) 0.0947(19) -0.0042(10) -0.0062(10) -0.0202(10)
C44 0.043(3) 0.056(4) 0.149(6) 0.034(4) -0.045(4) -0.028(3)
C22 0.059(3) 0.053(3) 0.051(3) -0.031(3) 0.016(3) -0.030(3)
C47 0.048(4) 0.041(4) 0.158(7) 0.029(4) -0.035(4) -0.024(3)
C28 0.045(3) 0.076(4) 0.061(3) 0.027(3) -0.026(3) -0.016(3)
C3 0.021(3) 0.042(4) 0.130(6) -0.008(3) -0.006(3) -0.008(2)
C35 0.065(4) 0.059(4) 0.067(4) 0.030(3) -0.039(3) -0.026(3)
C34 0.078(4) 0.065(4) 0.077(4) 0.036(3) -0.043(3) -0.043(3)
C2 0.033(3) 0.034(3) 0.148(6) -0.017(3) -0.009(3) -0.019(3)
C21 0.055(3) 0.061(4) 0.066(4) -0.034(3) 0.021(3) -0.029(3)
C11B 0.051(4) 0.058(6) 0.050(7) -0.024(5) 0.005(5) -0.032(4)
C12B 0.046(5) 0.050(5) 0.032(6) -0.015(4) 0.008(4) -0.028(4)
C4 0.050(4) 0.051(4) 0.198(8) -0.055(5) 0.007(4) -0.025(3)
C1 0.031(3) 0.052(4) 0.183(7) -0.020(4) 0.003(4) -0.027(3)
C7 0.036(3) 0.067(5) 0.216(9) -0.066(5) 0.026(4) -0.023(3)
C10B 0.053(4) 0.066(5) 0.113(6) -0.027(5) 0.019(5) -0.026(4)
C13B 0.053(4) 0.046(5) 0.085(6) -0.019(4) 0.006(4) -0.023(3)
C38 0.026(6) 0.031(7) 0.111(12) -0.003(7) -0.017(7) -0.016(5)
C52 0.038(7) 0.030(7) 0.120(13) -0.001(8) -0.019(8) -0.010(6)
C8B 0.059(8) 0.077(10) 0.058(8) -0.007(7) -0.016(6) -0.051(8)
C39 0.055(8) 0.059(9) 0.041(7) 0.029(6) -0.021(6) -0.025(6)
C53 0.087(11) 0.089(11) 0.097(10) 0.052(9) -0.064(8) -0.048(9)
C41 0.032(6) 0.040(7) 0.137(12) -0.002(7) -0.020(6) -0.015(5)
C51 0.109(12) 0.088(11) 0.089(9) 0.053(8) -0.057(8) -0.086(10)
C42 0.025(5) 0.028(6) 0.165(13) -0.008(7) -0.020(7) -0.005(4)
C12A 0.046(5) 0.050(5) 0.032(6) -0.015(4) 0.008(4) -0.028(4)
C11A 0.051(4) 0.058(6) 0.050(7) -0.024(5) 0.005(5) -0.032(4)
C13A 0.053(4) 0.046(5) 0.085(6) -0.019(4) 0.006(4) -0.023(3)
C10A 0.053(4) 0.066(5) 0.113(6) -0.027(5) 0.019(5) -0.026(4)

loop_
_atom_type_symbol
_atom_type_description
_atom_type_scat_dispersion_real
_atom_type_scat_dispersion_imag
_atom_type_scat_source
C C 0.0033 0.0016 'International Tables Vol C Tables 4.2.6.8 and 6.1.1.4'
H H 0.0000 0.0000 'International Tables Vol C Tables 4.2.6.8 and 6.1.1.4'
N N 0.0061 0.0033 'International Tables Vol C Tables 4.2.6.8 and 6.1.1.4'
O O 0.0106 0.0060 'International Tables Vol C Tables 4.2.6.8 and 6.1.1.4'
S S 0.1246 0.1234 'International Tables Vol C Tables 4.2.6.8 and 6.1.1.4'
Zn Zn 0.2839 1.4301 'International Tables Vol C Tables 4.2.6.8 and 6.1.1.4'

loop_
_geom_angle_atom_site_label_1
_geom_angle_atom_site_label_2
_geom_angle_atom_site_label_3
_geom_angle
_geom_angle_site_symmetry_1
_geom_angle_site_symmetry_3
_geom_angle_publ_flag
O8 Zn2 Zn2 75.21(11) . 2_676 ?
O8 Zn2 O4 87.89(15) . 2_766 ?
O7 Zn2 Zn2 83.74(11) 2_676 2_676 ?
O7 Zn2 O8 158.94(13) 2_676 . ?
O7 Zn2 O4 86.92(15) 2_676 2_766 ?
O7 Zn2 O3 89.53(15) 2_676 1_465 ?
O7 Zn2 N3 102.18(15) 2_676 . ?
O4 Zn2 Zn2 77.95(10) 2_766 2_676 ?
O3 Zn2 Zn2 81.10(10) 1_465 2_676 ?
O3 Zn2 O8 88.04(15) 1_465 . ?
O3 Zn2 O4 159.01(13) 1_465 2_766 ?
N3 Zn2 Zn2 172.65(11) . 2_676 ?
N3 Zn2 O8 98.74(15) . . ?
N3 Zn2 O4 97.87(14) . 2_766 ?
N3 Zn2 O3 103.11(14) . 1_465 ?
O6 Zn1 Zn1 82.00(10) 2_767 2_767 ?
O6 Zn1 O5 158.38(14) 2_767 . ?
O6 Zn1 O2 87.88(15) 2_767 2_767 ?
O5 Zn1 Zn1 76.42(10) . 2_767 ?
O5 Zn1 O2 87.93(15) . 2_767 ?
O2 Zn1 Zn1 75.43(11) 2_767 2_767 ?
O1 Zn1 Zn1 83.61(11) . 2_767 ?
O1 Zn1 O6 89.65(15) . 2_767 ?
O1 Zn1 O5 86.74(15) . . ?
O1 Zn1 O2 159.04(13) . 2_767 ?
N2 Zn1 Zn1 173.05(9) . 2_767 ?
N2 Zn1 O6 102.85(14) . 2_767 ?
N2 Zn1 O5 98.76(14) . . ?
N2 Zn1 O2 99.58(14) . 2_767 ?
N2 Zn1 O1 101.26(13) . . ?
C50 S2 C49 88.9(3) . 2_466 ?
C1 S1 C2 88.9(3) . 2_977 ?
C37 O8 Zn2 132.8(3) . . ?
C37 O7 Zn2 121.9(3) . 2_676 ?
C26 O6 Zn1 124.9(3) . 2_767 ?
C26 O5 Zn1 132.3(3) . . ?
C14 O2 Zn1 132.4(3) . 2_767 ?
C25 O4 Zn2 129.7(3) . 2_766 ?
C14 O1 Zn1 122.3(3) . . ?
C25 O3 Zn2 125.3(3) . 1_645 ?
C12B N2 Zn1 118.9(4) . . ?
C12B N2 C13A 118.8(6) . . ?
C13B N2 Zn1 122.1(5) . . ?
C12A N2 Zn1 122.3(3) . . ?
C12A N2 C13B 115.5(6) . . ?
C13A N2 Zn1 122.2(5) . . ?
C38 N3 Zn2 119.3(5) . . ?
C38 N3 C41 115.7(7) . . ?
C39 N3 Zn2 123.4(4) . . ?
C39 N3 C53 112.3(6) . . ?
C53 N3 Zn2 123.5(4) . . ?
C41 N3 Zn2 124.9(5) . . ?
O6 C26 C27 117.7(4) . . ?
O5 C26 O6 124.4(4) . . ?
O5 C26 C27 118.0(4) . . ?
O8 C37 O7 125.5(4) . . ?
O8 C37 C36 116.8(4) . . ?
O7 C37 C36 117.7(4) . . ?
C23 C24 C25 120.1(4) . . ?
C23 C24 C22 119.7(4) . . ?
C22 C24 C25 120.2(4) . . ?
O4 C25 O3 125.8(4) . . ?
O4 C25 C24 117.6(4) . . ?
O3 C25 C24 116.6(4) . . ?
C49 N4 C50 108.5(5) . . ?
C45 C43 C40 121.3(4) . . ?
C45 C43 C44 117.5(4) . . ?
C44 C43 C40 121.2(5) . . ?
C15 C17 H17 119.2 . . ?
C15 C17 C18 121.6(4) . . ?
C18 C17 H17 119.2 . . ?
C24 C23 H23 118.9 . . ?
C24 C23 C20 122.2(4) . . ?
C20 C23 H23 118.9 . . ?
C17 C15 C14 120.3(4) . . ?
C17 C15 C16 120.0(4) . . ?
C16 C15 C14 119.6(4) . . ?
C33 C32 C30 118.1(4) . . ?
C31 C32 C33 122.3(4) . . ?
C31 C32 C30 119.6(4) . . ?
C11B C9 C8 123.0(5) . . ?
C10B C9 C8 120.6(5) . . ?
C10B C9 C11A 117.9(6) . . ?
C11A C9 C8 121.5(4) . . ?
C10A C9 C8 122.6(5) . . ?
C10A C9 C11B 114.5(7) . . ?
C52 C40 C43 123.6(7) . . ?
C52 C40 C42 114.6(7) . . ?
C8B C40 C43 121.0(5) . . ?
C51 C40 C43 122.9(5) . . ?
C51 C40 C8B 116.0(6) . . ?
C42 C40 C43 121.8(5) . . ?
C6 C8 C9 120.9(4) . . ?
C6 C8 C7 117.4(4) . . ?
C7 C8 C9 121.6(5) . . ?
C20 C18 C17 118.1(4) . . ?
C21 C18 C17 122.8(4) . . ?
C21 C18 C20 119.0(4) . . ?
C43 C45 H45 118.9 . . ?
C46 C45 C43 122.2(5) . . ?
C46 C45 H45 118.9 . . ?
C33 C36 C37 120.3(4) . . ?
C33 C36 C35 119.9(4) . . ?
C35 C36 C37 119.6(4) . . ?
C32 C33 H33 119.5 . . ?
C36 C33 C32 121.0(4) . . ?
C36 C33 H33 119.5 . . ?
C29 C30 C32 117.5(4) . . ?
C29 C30 C34 123.2(4) . . ?
C34 C30 C32 119.3(4) . . ?
C8 C6 H6 119.3 . . ?
C8 C6 C5 121.4(5) . . ?
C5 C6 H6 119.3 . . ?
O2 C14 C15 116.6(4) . . ?
O1 C14 O2 125.2(4) . . ?
O1 C14 C15 118.2(4) . . ?
C46 C48 C49 120.6(5) . . ?
C47 C48 C49 120.3(5) . . ?
C47 C48 C46 118.9(5) . . ?
C30 C29 H29 118.7 . . ?
C27 C29 C30 122.5(5) . . ?
C27 C29 H29 118.7 . . ?
C23 C20 C18 117.4(4) . . ?
C23 C20 C19 123.9(4) . . ?
C18 C20 C19 118.7(4) . . ?
C29 C27 C26 121.6(4) . . ?
C29 C27 C28 119.5(4) . . ?
C28 C27 C26 118.8(4) . . ?
C15 C16 H16 119.9 . . ?
C19 C16 C15 120.1(4) . . ?
C19 C16 H16 119.9 . . ?
N4 C49 S2 115.2(4) . 2_466 ?
N4 C49 C48 123.4(5) . . ?
C48 C49 S2 121.4(4) . 2_466 ?
C45 C46 C48 119.8(5) . . ?
C45 C46 H46 120.1 . . ?
C48 C46 H46 120.1 . . ?
C32 C31 H31 120.2 . . ?
C28 C31 C32 119.7(5) . . ?
C28 C31 H31 120.2 . . ?
C6 C5 H5 119.4 . . ?
C6 C5 C3 121.2(5) . . ?
C3 C5 H5 119.4 . . ?
N4 C50 S2 132.6(4) . . ?
C50 C50 S2 109.6(5) 2_466 . ?
C50 C50 N4 117.8(6) 2_466 . ?
C20 C19 H19 119.3 . . ?
C16 C19 C20 121.3(4) . . ?
C16 C19 H19 119.3 . . ?
C2 N1 C1 105.3(5) . . ?
C43 C44 H44 119.5 . . ?
C43 C44 C47 121.0(5) . . ?
C47 C44 H44 119.5 . . ?
C24 C22 H22 119.7 . . ?
C21 C22 C24 120.6(4) . . ?
C21 C22 H22 119.7 . . ?
C48 C47 C44 120.4(5) . . ?
C48 C47 H47 119.8 . . ?
C44 C47 H47 119.8 . . ?
C27 C28 H28 119.5 . . ?
C31 C28 C27 121.1(5) . . ?
C31 C28 H28 119.5 . . ?
C5 C3 C2 120.6(5) . . ?
C4 C3 C5 117.8(5) . . ?
C4 C3 C2 121.5(5) . . ?
C36 C35 H35 119.1 . . ?
C34 C35 C36 121.8(5) . . ?
C34 C35 H35 119.1 . . ?
C30 C34 H34 120.1 . . ?
C35 C34 C30 119.8(5) . . ?
C35 C34 H34 120.1 . . ?
N1 C2 S1 115.6(4) . 2_977 ?
N1 C2 C3 122.5(5) . . ?
C3 C2 S1 121.6(4) . 2_977 ?
C18 C21 H21 119.6 . . ?
C22 C21 C18 120.9(4) . . ?
C22 C21 H21 119.6 . . ?
C9 C11B H11B 118.1 . . ?
C12B C11B C9 123.9(8) . . ?
C12B C11B H11B 118.1 . . ?
N2 C12B C11B 119.5(7) . . ?
N2 C12B H12B 120.3 . . ?
C11B C12B H12B 120.3 . . ?
C3 C4 H4 119.4 . . ?
C7 C4 C3 121.2(6) . . ?
C7 C4 H4 119.4 . . ?
N1 C1 S1 130.2(5) . . ?
C1 C1 S1 110.7(5) 2_977 . ?
C1 C1 N1 119.1(7) 2_977 . ?
C8 C7 H7 119.5 . . ?
C4 C7 C8 121.0(5) . . ?
C4 C7 H7 119.5 . . ?
C9 C10B H10B 119.8 . . ?
C13B C10B C9 120.5(9) . . ?
C13B C10B H10B 119.8 . . ?
N2 C13B C10B 122.8(9) . . ?
N2 C13B H13B 118.6 . . ?
C10B C13B H13B 118.6 . . ?
N3 C38 H38 118.0 . . ?
N3 C38 C52 124.0(11) . . ?
C52 C38 H38 118.0 . . ?
C40 C52 C38 120.6(11) . . ?
C40 C52 H52 119.7 . . ?
C38 C52 H52 119.7 . . ?
C40 C8B H8B 120.2 . . ?
C39 C8B C40 119.6(7) . . ?
C39 C8B H8B 120.2 . . ?
N3 C39 C8B 126.0(6) . . ?
N3 C39 H39 117.0 . . ?
C8B C39 H39 117.0 . . ?
N3 C53 H53 118.3 . . ?
C51 C53 N3 123.3(7) . . ?
C51 C53 H53 118.3 . . ?
N3 C41 H41 117.7 . . ?
C42 C41 N3 124.5(9) . . ?
C42 C41 H41 117.7 . . ?
C40 C51 H51 118.9 . . ?
C53 C51 C40 122.2(7) . . ?
C53 C51 H51 118.9 . . ?
C40 C42 H42 119.7 . . ?
C41 C42 C40 120.6(9) . . ?
C41 C42 H42 119.7 . . ?
N2 C12A H12A 118.5 . . ?
N2 C12A C11A 123.0(6) . . ?
C11A C12A H12A 118.5 . . ?
C9 C11A H11A 119.8 . . ?
C12A C11A C9 120.3(6) . . ?
C12A C11A H11A 119.8 . . ?
N2 C13A H13A 120.3 . . ?
N2 C13A C10A 119.4(9) . . ?
C10A C13A H13A 120.3 . . ?
C9 C10A H10A 118.0 . . ?
C13A C10A C9 123.9(9) . . ?
C13A C10A H10A 118.0 . . ?

loop_
_geom_bond_atom_site_label_1
_geom_bond_atom_site_label_2
_geom_bond_distance
_geom_bond_site_symmetry_2
_geom_bond_publ_flag
Zn2 Zn2 2.961(3) 2_676 ?
Zn2 O8 2.031(3) . ?
Zn2 O7 2.020(3) 2_676 ?
Zn2 O4 2.037(3) 2_766 ?
Zn2 O3 2.028(3) 1_465 ?
Zn2 N3 2.020(4) . ?
Zn1 Zn1 2.959(3) 2_767 ?
Zn1 O6 2.027(3) 2_767 ?
Zn1 O5 2.038(3) . ?
Zn1 O2 2.039(3) 2_767 ?
Zn1 O1 2.025(3) . ?
Zn1 N2 2.015(3) . ?
S2 C49 1.722(6) 2_466 ?
S2 C50 1.706(6) . ?
S1 C2 1.709(6) 2_977 ?
S1 C1 1.698(6) . ?
O8 C37 1.245(5) . ?
O7 C37 1.256(5) . ?
O6 C26 1.252(5) . ?
O5 C26 1.234(5) . ?
O2 C14 1.252(5) . ?
O4 C25 1.234(5) . ?
O1 C14 1.250(5) . ?
O3 C25 1.263(5) . ?
N2 C12B 1.373(2) . ?
N2 C13B 1.374(2) . ?
N2 C12A 1.374(2) . ?
N2 C13A 1.373(2) . ?
N3 C38 1.296(12) . ?
N3 C39 1.342(3) . ?
N3 C53 1.342(3) . ?
N3 C41 1.340(10) . ?
C26 C27 1.491(6) . ?
C37 C36 1.510(6) . ?
C24 C25 1.503(6) . ?
C24 C23 1.333(6) . ?
C24 C22 1.408(6) . ?
N4 C49 1.284(7) . ?
N4 C50 1.387(6) . ?
C43 C40 1.477(6) . ?
C43 C45 1.370(7) . ?
C43 C44 1.383(7) . ?
C17 H17 0.9500 . ?
C17 C15 1.349(6) . ?
C17 C18 1.422(6) . ?
C23 H23 0.9500 . ?
C23 C20 1.415(6) . ?
C15 C14 1.496(6) . ?
C15 C16 1.413(6) . ?
C32 C33 1.413(6) . ?
C32 C30 1.433(6) . ?
C32 C31 1.404(6) . ?
C9 C8 1.453(6) . ?
C9 C11B 1.374(2) . ?
C9 C10B 1.374(2) . ?
C9 C11A 1.375(2) . ?
C9 C10A 1.374(2) . ?
C40 C52 1.362(13) . ?
C40 C8B 1.343(3) . ?
C40 C51 1.342(3) . ?
C40 C42 1.409(11) . ?
C8 C6 1.365(7) . ?
C8 C7 1.408(8) . ?
C18 C20 1.416(6) . ?
C18 C21 1.407(6) . ?
C45 H45 0.9500 . ?
C45 C46 1.364(6) . ?
C36 C33 1.361(6) . ?
C36 C35 1.393(6) . ?
C33 H33 0.9500 . ?
C30 C29 1.404(6) . ?
C30 C34 1.410(7) . ?
C6 H6 0.9500 . ?
C6 C5 1.382(6) . ?
C48 C49 1.469(6) . ?
C48 C46 1.395(7) . ?
C48 C47 1.361(8) . ?
C29 H29 0.9500 . ?
C29 C27 1.338(6) . ?
C20 C19 1.418(6) . ?
C27 C28 1.410(7) . ?
C16 H16 0.9500 . ?
C16 C19 1.350(6) . ?
C46 H46 0.9500 . ?
C31 H31 0.9500 . ?
C31 C28 1.366(7) . ?
C5 H5 0.9500 . ?
C5 C3 1.383(8) . ?
C50 C50 1.302(11) 2_466 ?
C19 H19 0.9500 . ?
N1 C2 1.359(8) . ?
N1 C1 1.388(7) . ?
C44 H44 0.9500 . ?
C44 C47 1.385(7) . ?
C22 H22 0.9500 . ?
C22 C21 1.342(6) . ?
C47 H47 0.9500 . ?
C28 H28 0.9500 . ?
C3 C2 1.453(7) . ?
C3 C4 1.376(8) . ?
C35 H35 0.9500 . ?
C35 C34 1.359(7) . ?
C34 H34 0.9500 . ?
C21 H21 0.9500 . ?
C11B H11B 0.9500 . ?
C11B C12B 1.373(2) . ?
C12B H12B 0.9500 . ?
C4 H4 0.9500 . ?
C4 C7 1.370(7) . ?
C1 C1 1.300(12) 2_977 ?
C7 H7 0.9500 . ?
C10B H10B 0.9500 . ?
C10B C13B 1.374(2) . ?
C13B H13B 0.9500 . ?
C38 H38 0.9500 . ?
C38 C52 1.375(15) . ?
C52 H52 0.9500 . ?
C8B H8B 0.9500 . ?
C8B C39 1.342(3) . ?
C39 H39 0.9500 . ?
C53 H53 0.9500 . ?
C53 C51 1.343(3) . ?
C41 H41 0.9500 . ?
C41 C42 1.318(12) . ?
C51 H51 0.9500 . ?
C42 H42 0.9500 . ?
C12A H12A 0.9500 . ?
C12A C11A 1.374(2) . ?
C11A H11A 0.9500 . ?
C13A H13A 0.9500 . ?
C13A C10A 1.374(2) . ?
C10A H10A 0.9500 . ?

loop_
_geom_torsion_atom_site_label_1
_geom_torsion_atom_site_label_2
_geom_torsion_atom_site_label_3
_geom_torsion_atom_site_label_4
_geom_torsion
_geom_torsion_site_symmetry_1
_geom_torsion_site_symmetry_2
_geom_torsion_site_symmetry_3
_geom_torsion_site_symmetry_4
_geom_torsion_publ_flag
Zn2 O8 C37 O7 -12.7(7) . . . . ?
Zn2 O8 C37 C36 165.2(3) . . . . ?
Zn2 O7 C37 O8 10.1(6) 2_676 . . . ?
Zn2 O7 C37 C36 -167.8(3) 2_676 . . . ?
Zn2 O4 C25 O3 5.0(7) 2_766 . . . ?
Zn2 O4 C25 C24 -174.5(3) 2_766 . . . ?
Zn2 O3 C25 O4 -2.6(7) 1_645 . . . ?
Zn2 O3 C25 C24 176.8(3) 1_645 . . . ?
Zn2 N3 C38 C52 -177.3(2) . . . . ?
Zn2 N3 C39 C8B 176.1(6) . . . . ?
Zn2 N3 C53 C51 -175.9(6) . . . . ?
Zn2 N3 C41 C42 177.1(2) . . . . ?
Zn1 O6 C26 O5 1.7(7) 2_767 . . . ?
Zn1 O6 C26 C27 -178.8(3) 2_767 . . . ?
Zn1 O5 C26 O6 -4.1(7) . . . . ?
Zn1 O5 C26 C27 176.4(3) . . . . ?
Zn1 O2 C14 O1 13.8(7) 2_767 . . . ?
Zn1 O2 C14 C15 -166.6(3) 2_767 . . . ?
Zn1 O1 C14 O2 -11.8(7) . . . . ?
Zn1 O1 C14 C15 168.6(3) . . . . ?
Zn1 N2 C12B C11B -177.21(19) . . . . ?
Zn1 N2 C13B C10B 176.5(2) . . . . ?
Zn1 N2 C12A C11A -176.5(2) . . . . ?
Zn1 N2 C13A C10A 177.1(2) . . . . ?
O8 C37 C36 C33 -174.1(4) . . . . ?
O8 C37 C36 C35 2.0(7) . . . . ?
O7 C37 C36 C33 4.0(7) . . . . ?
O7 C37 C36 C35 -179.9(5) . . . . ?
O6 C26 C27 C29 -0.6(7) . . . . ?
O6 C26 C27 C28 175.7(5) . . . . ?
O5 C26 C27 C29 178.9(5) . . . . ?
O5 C26 C27 C28 -4.7(7) . . . . ?
N2 C12A C11A C9 -0.01(3) . . . . ?
N2 C13A C10A C9 -0.02(9) . . . . ?
N3 C38 C52 C40 0.00(10) . . . . ?
N3 C53 C51 C40 0.3(12) . . . . ?
N3 C41 C42 C40 0.00(3) . . . . ?
C26 C27 C28 C31 -176.0(5) . . . . ?
C37 C36 C33 C32 171.8(4) . . . . ?
C37 C36 C35 C34 -173.8(5) . . . . ?
C24 C23 C20 C18 2.5(8) . . . . ?
C24 C23 C20 C19 -177.5(5) . . . . ?
C24 C22 C21 C18 1.1(9) . . . . ?
C25 C24 C23 C20 175.4(5) . . . . ?
C25 C24 C22 C21 -177.2(5) . . . . ?
C43 C40 C52 C38 -179.7(4) . . . . ?
C43 C40 C8B C39 179.0(6) . . . . ?
C43 C40 C51 C53 -179.0(6) . . . . ?
C43 C40 C42 C41 179.7(4) . . . . ?
C43 C45 C46 C48 -1.1(9) . . . . ?
C43 C44 C47 C48 4.1(11) . . . . ?
C17 C15 C14 O2 -0.1(7) . . . . ?
C17 C15 C14 O1 179.6(4) . . . . ?
C17 C15 C16 C19 3.9(9) . . . . ?
C17 C18 C20 C23 -177.4(5) . . . . ?
C17 C18 C20 C19 2.6(8) . . . . ?
C17 C18 C21 C22 175.5(5) . . . . ?
C23 C24 C25 O4 2.0(7) . . . . ?
C23 C24 C25 O3 -177.5(4) . . . . ?
C23 C24 C22 C21 2.0(8) . . . . ?
C23 C20 C19 C16 177.5(6) . . . . ?
C15 C17 C18 C20 0.4(8) . . . . ?
C15 C17 C18 C21 -177.6(5) . . . . ?
C15 C16 C19 C20 -0.8(9) . . . . ?
C32 C30 C29 C27 -2.2(8) . . . . ?
C32 C30 C34 C35 -2.6(9) . . . . ?
C32 C31 C28 C27 1.5(9) . . . . ?
C9 C8 C6 C5 -176.2(5) . . . . ?
C9 C8 C7 C4 175.8(7) . . . . ?
C9 C11B C12B N2 0.02(3) . . . . ?
C9 C10B C13B N2 0.02(10) . . . . ?
C40 C43 C45 C46 -177.3(5) . . . . ?
C40 C43 C44 C47 175.9(6) . . . . ?
C40 C8B C39 N3 -0.5(12) . . . . ?
C8 C9 C11B C12B 179.4(4) . . . . ?
C8 C9 C10B C13B -179.7(4) . . . . ?
C8 C9 C11A C12A 179.7(4) . . . . ?
C8 C9 C10A C13A -179.4(4) . . . . ?
C8 C6 C5 C3 -1.3(10) . . . . ?
C18 C17 C15 C14 172.6(4) . . . . ?
C18 C17 C15 C16 -3.7(8) . . . . ?
C18 C20 C19 C16 -2.5(9) . . . . ?
C45 C43 C40 C52 -149.6(4) . . . . ?
C45 C43 C40 C8B -31.8(8) . . . . ?
C45 C43 C40 C51 152.9(7) . . . . ?
C45 C43 C40 C42 30.7(6) . . . . ?
C45 C43 C44 C47 -2.3(10) . . . . ?
C36 C35 C34 C30 1.1(10) . . . . ?
C33 C32 C30 C29 -176.4(5) . . . . ?
C33 C32 C30 C34 0.7(8) . . . . ?
C33 C32 C31 C28 176.7(6) . . . . ?
C33 C36 C35 C34 2.4(9) . . . . ?
C30 C32 C33 C36 2.7(7) . . . . ?
C30 C32 C31 C28 -3.8(9) . . . . ?
C30 C29 C27 C26 176.3(5) . . . . ?
C30 C29 C27 C28 -0.1(8) . . . . ?
C6 C8 C7 C4 -1.8(12) . . . . ?
C6 C5 C3 C2 179.0(6) . . . . ?
C6 C5 C3 C4 1.5(10) . . . . ?
C14 C15 C16 C19 -172.5(5) . . . . ?
C29 C30 C34 C35 174.4(6) . . . . ?
C29 C27 C28 C31 0.5(9) . . . . ?
C20 C18 C21 C22 -2.4(9) . . . . ?
C16 C15 C14 O2 176.3(5) . . . . ?
C16 C15 C14 O1 -4.1(7) . . . . ?
C49 S2 C50 N4 -179.3(7) 2_466 . . . ?
C49 S2 C50 C50 -0.4(8) 2_466 . . 2_466 ?
C49 N4 C50 S2 179.8(6) . . . . ?
C49 N4 C50 C50 1.0(11) . . . 2_466 ?
C49 C48 C46 C45 177.2(5) . . . . ?
C49 C48 C47 C44 -178.6(6) . . . . ?
C46 C48 C49 S2 -3.8(8) . . . 2_466 ?
C46 C48 C49 N4 177.1(6) . . . . ?
C46 C48 C47 C44 -4.1(10) . . . . ?
C31 C32 C33 C36 -177.7(5) . . . . ?
C31 C32 C30 C29 4.1(8) . . . . ?
C31 C32 C30 C34 -178.9(5) . . . . ?
C5 C3 C2 S1 -13.1(10) . . . 2_977 ?
C5 C3 C2 N1 173.7(7) . . . . ?
C5 C3 C4 C7 -2.0(12) . . . . ?
C50 N4 C49 S2 -0.6(8) . . . 2_466 ?
C50 N4 C49 C48 178.5(6) . . . . ?
C44 C43 C40 C52 32.1(7) . . . . ?
C44 C43 C40 C8B 150.0(7) . . . . ?
C44 C43 C40 C51 -25.3(9) . . . . ?
C44 C43 C40 C42 -147.5(5) . . . . ?
C44 C43 C45 C46 0.9(8) . . . . ?
C22 C24 C25 O4 -178.8(5) . . . . ?
C22 C24 C25 O3 1.8(7) . . . . ?
C22 C24 C23 C20 -3.9(8) . . . . ?
C47 C48 C49 S2 170.6(5) . . . 2_466 ?
C47 C48 C49 N4 -8.5(10) . . . . ?
C47 C48 C46 C45 2.7(9) . . . . ?
C3 C4 C7 C8 2.2(13) . . . . ?
C35 C36 C33 C32 -4.3(8) . . . . ?
C34 C30 C29 C27 -179.1(5) . . . . ?
C2 S1 C1 N1 176.6(8) 2_977 . . . ?
C2 S1 C1 C1 -3.2(10) 2_977 . . 2_977 ?
C2 N1 C1 S1 175.7(7) . . . . ?
C2 N1 C1 C1 -4.5(13) . . . 2_977 ?
C2 C3 C4 C7 -179.4(7) . . . . ?
C21 C18 C20 C23 0.7(8) . . . . ?
C21 C18 C20 C19 -179.3(5) . . . . ?
C11B C9 C8 C6 -164.6(5) . . . . ?
C11B C9 C8 C7 18.0(8) . . . . ?
C11B C9 C10A C13A 0.04(9) . . . . ?
C12B N2 C13A C10A -0.01(7) . . . . ?
C4 C3 C2 S1 164.2(6) . . . 2_977 ?
C4 C3 C2 N1 -8.9(11) . . . . ?
C1 N1 C2 S1 6.9(8) . . . 2_977 ?
C1 N1 C2 C3 -179.6(7) . . . . ?
C7 C8 C6 C5 1.3(10) . . . . ?
C10B C9 C8 C6 -20.4(7) . . . . ?
C10B C9 C8 C7 162.1(6) . . . . ?
C10B C9 C11A C12A 0.03(7) . . . . ?
C13B N2 C12A C11A -0.01(3) . . . . ?
C38 N3 C41 C42 -0.01(7) . . . . ?
C52 C40 C42 C41 0.00(3) . . . . ?
C8B C40 C51 C53 5.6(13) . . . . ?
C39 N3 C53 C51 -5.8(12) . . . . ?
C53 N3 C39 C8B 6.0(13) . . . . ?
C41 N3 C38 C52 0.01(10) . . . . ?
C51 C40 C8B C39 -5.4(13) . . . . ?
C42 C40 C52 C38 0.00(7) . . . . ?
C12A N2 C13B C10B 0.01(7) . . . . ?
C11A C9 C8 C6 160.0(5) . . . . ?
C11A C9 C8 C7 -17.5(8) . . . . ?
C11A C9 C10B C13B -0.04(9) . . . . ?
C13A N2 C12B C11B 0.01(3) . . . . ?
C10A C9 C8 C6 14.8(7) . . . . ?
C10A C9 C8 C7 -162.7(6) . . . . ?
C10A C9 C11B C12B -0.04(7) . . . . ?

loop_
_smtbx_masks_void_nr
_smtbx_masks_void_average_x
_smtbx_masks_void_average_y
_smtbx_masks_void_average_z
_smtbx_masks_void_volume
_smtbx_masks_void_count_electrons
_smtbx_masks_void_content
1 -0.067 -0.464 0.245 643.7 61.1 '1.5 DMF'
2 -0.108 -0.381 0.755 643.7 61.3 '1.5 DMF'
